data_7028400
loop_
_publ_author_name
'Xue, Shufang'
'Guo, Yun-Nan'
'Zhao, Lang'
'Zhang, Peng'
'Tang, Jinkui'

_publ_section_title
;
 Unique Y-shaped lanthanide aggregates and single-molecule magnet
 behaviour for the Dy4 analogue.
;
_journal_issue 4
_journal_name_full 'Dalton transactions (Cambridge, England : 2003)'
_journal_page_first 1564
_journal_page_last 1570
_journal_paper_doi 10.1039/c3dt52444b
_journal_volume 43
_journal_year 2014
_chemical_formula_sum 'C52 H69 Cl3 Dy4 N20 O37'
_chemical_formula_weight 2322.62
_chemical_name_systematic
; 
 ? 
;
_space_group_IT_number 2
_symmetry_cell_setting triclinic
_symmetry_space_group_name_Hall '-P 1'
_symmetry_space_group_name_H-M 'P -1'
_atom_sites_solution_hydrogens geom
_atom_sites_solution_primary direct
_atom_sites_solution_secondary difmap
_audit_creation_method SHELXL-97
_cell_angle_alpha 75.7040(10)
_cell_angle_beta 79.0030(10)
_cell_angle_gamma 72.5750(10)
_cell_formula_units_Z 2
_cell_length_a 12.4760(5)
_cell_length_b 18.1599(7)
_cell_length_c 19.0132(7)
_cell_measurement_reflns_used 9355
_cell_measurement_temperature 191(2)
_cell_measurement_theta_max 25.05
_cell_measurement_theta_min 2.23
_cell_volume 3950.8(3)
_computing_cell_refinement 'Bruker SMART'
_computing_data_collection 'Bruker SMART'
_computing_data_reduction 'Bruker SAINT'
_computing_molecular_graphics 'Bruker SHELXTL'
_computing_publication_material 'Bruker SHELXTL'
_computing_structure_refinement 'SHELXL-97 (Sheldrick, 1997)'
_computing_structure_solution 'SHELXS-97 (Sheldrick, 1990)'
_diffrn_ambient_temperature 191(2)
_diffrn_measured_fraction_theta_full 0.990
_diffrn_measured_fraction_theta_max 0.990
_diffrn_measurement_device_type 'CCD area detector'
_diffrn_measurement_method 'phi and omega scans'
_diffrn_radiation_monochromator graphite
_diffrn_radiation_source 'fine-focus sealed tube'
_diffrn_radiation_type MoK\a
_diffrn_radiation_wavelength 0.71073
_diffrn_reflns_av_R_equivalents 0.0281
_diffrn_reflns_av_unetI/netI 0.0597
_diffrn_reflns_limit_h_max 8
_diffrn_reflns_limit_h_min -14
_diffrn_reflns_limit_k_max 21
_diffrn_reflns_limit_k_min -21
_diffrn_reflns_limit_l_max 22
_diffrn_reflns_limit_l_min -21
_diffrn_reflns_number 20357
_diffrn_reflns_theta_full 25.06
_diffrn_reflns_theta_max 25.06
_diffrn_reflns_theta_min 1.11
_exptl_absorpt_coefficient_mu 3.942
_exptl_absorpt_correction_T_max 0.4642
_exptl_absorpt_correction_T_min 0.4272
_exptl_absorpt_correction_type multi-scan
_exptl_absorpt_process_details 'SADABS; Bruker, 2000'
_exptl_crystal_colour orange
_exptl_crystal_density_diffrn 1.952
_exptl_crystal_density_method 'not measured'
_exptl_crystal_description block
_exptl_crystal_F_000 2264
_exptl_crystal_size_max 0.26
_exptl_crystal_size_mid 0.25
_exptl_crystal_size_min 0.23
_refine_diff_density_max 2.556
_refine_diff_density_min -2.055
_refine_diff_density_rms 0.257
_refine_ls_extinction_method none
_refine_ls_goodness_of_fit_ref 1.064
_refine_ls_hydrogen_treatment constr
_refine_ls_matrix_type full
_refine_ls_number_parameters 1041
_refine_ls_number_reflns 13868
_refine_ls_number_restraints 34
_refine_ls_restrained_S_all 1.067
_refine_ls_R_factor_all 0.0674
_refine_ls_R_factor_gt 0.0485
_refine_ls_shift/su_max 0.002
_refine_ls_shift/su_mean 0.000
_refine_ls_structure_factor_coef Fsqd
_refine_ls_weighting_details 'calc w=1/[\s^2^(Fo^2^)+(0.0804P)^2^+20.3202P] where P=(Fo^2^+2Fc^2^)/3'
_refine_ls_weighting_scheme calc
_refine_ls_wR_factor_gt 0.1344
_refine_ls_wR_factor_ref 0.1533
_reflns_number_gt 10679
_reflns_number_total 13868
_reflns_threshold_expression >2sigma(I)
_cod_data_source_file c3dt52444b.txt
_cod_data_source_block xuesfyi12070401_0m
_cod_original_sg_symbol_H-M p-1
_cod_database_code 7028400

loop_
_symmetry_equiv_pos_as_xyz
'x, y, z'
'-x, -y, -z'

loop_
_atom_site_label
_atom_site_type_symbol
_atom_site_fract_x
_atom_site_fract_y
_atom_site_fract_z
_atom_site_U_iso_or_equiv
_atom_site_adp_type
_atom_site_occupancy
_atom_site_symmetry_multiplicity
_atom_site_calc_flag
_atom_site_refinement_flags
Dy1 Dy 0.35265(4) 0.21566(2) 0.46170(2) 0.01917(12) Uani 1 1 d .
Dy2 Dy 0.31531(4) 0.22398(3) 0.28084(2) 0.02037(12) Uani 1 1 d .
Dy3 Dy 0.26296(4) 0.10664(3) 0.17150(3) 0.02766(13) Uani 1 1 d .
Dy4 Dy 0.07499(4) 0.30038(3) 0.17868(2) 0.02168(12) Uani 1 1 d .
Cl1 Cl 0.0730(3) 0.2773(2) 0.76010(19) 0.0583(9) Uani 1 1 d .
Cl2 Cl 0.6748(3) 0.3046(2) 0.57307(19) 0.0579(9) Uani 1 1 d .
Cl3 Cl 0.6004(5) 0.4518(4) 0.1462(4) 0.131(3) Uani 1 1 d D
N1 N 0.4167(7) 0.1831(5) 0.5891(4) 0.0258(18) Uani 1 1 d .
N2 N 0.5613(7) 0.1085(5) 0.6627(4) 0.0277(19) Uani 1 1 d .
N3 N 0.6579(7) 0.0188(5) 0.5599(5) 0.030(2) Uani 1 1 d .
H3A H 0.6924 -0.0103 0.5271 0.036 Uiso 1 1 calc R
H3B H 0.6833 0.0082 0.6024 0.036 Uiso 1 1 calc R
N4 N 0.5205(6) 0.1011(4) 0.4847(4) 0.0200(16) Uani 1 1 d .
N5 N 0.5715(6) 0.0561(5) 0.4307(4) 0.0223(17) Uani 1 1 d .
N6 N -0.0645(7) 0.4405(5) 0.1443(5) 0.032(2) Uani 1 1 d .
N7 N -0.1480(8) 0.5343(5) 0.0452(5) 0.036(2) Uani 1 1 d .
N8 N -0.1115(9) 0.4120(6) -0.0276(5) 0.048(3) Uani 1 1 d .
H8A H -0.0946 0.3743 -0.0526 0.057 Uiso 1 1 calc R
H8B H -0.1553 0.4587 -0.0443 0.057 Uiso 1 1 calc R
N9 N -0.0058(7) 0.3307(5) 0.0634(4) 0.0301(19) Uani 1 1 d .
N10 N 0.0125(8) 0.2734(5) 0.0227(5) 0.035(2) Uani 1 1 d .
N11 N -0.1120(7) 0.2620(5) 0.2227(4) 0.0268(18) Uani 1 1 d .
N12 N -0.2620(7) 0.2551(5) 0.3222(5) 0.037(2) Uani 1 1 d .
N13 N -0.1657(7) 0.3230(5) 0.3956(5) 0.034(2) Uani 1 1 d .
H13A H -0.1381 0.3468 0.4202 0.041 Uiso 1 1 calc R
H13B H -0.2258 0.3057 0.4153 0.041 Uiso 1 1 calc R
N14 N -0.0282(6) 0.3357(5) 0.2937(4) 0.0237(17) Uani 1 1 d .
N15 N 0.0112(7) 0.3775(5) 0.3331(4) 0.0244(18) Uani 1 1 d .
N16 N 0.2831(7) 0.3472(5) 0.5120(5) 0.0297(19) Uani 1 1 d .
N17 N 0.1193(8) 0.4430(5) 0.5529(5) 0.040(2) Uani 1 1 d .
N18 N -0.0148(7) 0.3610(6) 0.5315(5) 0.038(2) Uani 1 1 d .
H18A H -0.0618 0.3368 0.5240 0.046 Uiso 1 1 calc R
H18B H -0.0413 0.4041 0.5495 0.046 Uiso 1 1 calc R
N19 N 0.1490(7) 0.2695(4) 0.4887(4) 0.0241(17) Uani 1 1 d .
N20 N 0.0707(7) 0.2339(5) 0.4723(5) 0.0279(19) Uani 1 1 d .
O1 O 0.4480(5) 0.1571(4) 0.3619(3) 0.0202(13) Uani 1 1 d .
O2 O 0.3903(5) 0.1006(4) 0.2551(4) 0.0266(15) Uani 1 1 d .
O3 O 0.4634(6) 0.0198(4) 0.1545(4) 0.0354(18) Uani 1 1 d .
O4 O 0.1138(6) 0.1978(4) 0.1145(4) 0.0309(16) Uani 1 1 d .
O5 O 0.2261(6) 0.0460(4) 0.0978(4) 0.0406(19) Uani 1 1 d .
O6 O 0.2573(7) -0.0653(5) 0.0279(5) 0.052(2) Uani 1 1 d .
O7 O 0.1729(5) 0.3376(4) 0.2536(3) 0.0199(13) Uani 1 1 d .
O8 O 0.3373(5) 0.3120(4) 0.3492(3) 0.0234(14) Uani 1 1 d .
O9 O 0.4641(6) 0.4065(4) 0.3559(5) 0.041(2) Uani 1 1 d .
O10 O 0.2292(5) 0.1875(4) 0.3940(3) 0.0229(14) Uani 1 1 d .
O11 O 0.1519(5) 0.1750(4) 0.2685(3) 0.0220(14) Uani 1 1 d .
O12 O 0.0529(6) 0.0841(4) 0.2322(4) 0.0276(15) Uani 1 1 d .
O13 O 0.5156(6) 0.2642(4) 0.4396(4) 0.0285(15) Uani 1 1 d .
O14 O 0.2843(6) 0.1031(4) 0.5370(4) 0.0278(15) Uani 1 1 d .
O15 O 0.4632(7) 0.2748(6) 0.2038(4) 0.049(2) Uani 1 1 d .
O16 O 0.2621(7) -0.0133(4) 0.2588(5) 0.044(2) Uani 1 1 d .
O17 O 0.3687(7) 0.1543(5) 0.0512(4) 0.051(2) Uani 1 1 d .
O18 O 0.1785(7) 0.3897(4) 0.0987(4) 0.0385(18) Uani 1 1 d .
O19 O 0.2729(5) 0.2349(4) 0.1663(3) 0.0243(14) Uani 1 1 d .
O20 O 0.0271(12) 0.2239(10) 0.7418(9) 0.128(6) Uani 1 1 d .
O21 O 0.1102(13) 0.3301(9) 0.6999(8) 0.145(7) Uani 1 1 d .
O22 O 0.1667(8) 0.2314(7) 0.7980(6) 0.077(3) Uani 1 1 d .
O23 O -0.0138(9) 0.3205(7) 0.8082(7) 0.087(4) Uani 1 1 d .
O24 O 0.6801(9) 0.2435(6) 0.5353(6) 0.075(3) Uani 1 1 d .
O25 O 0.7774(14) 0.3078(9) 0.5754(9) 0.124(5) Uiso 1 1 d .
O26 O 0.6233(15) 0.3792(11) 0.5272(10) 0.149(6) Uiso 1 1 d .
O27 O 0.6097(17) 0.3013(12) 0.6369(11) 0.162(7) Uiso 1 1 d .
O28 O 0.6335(18) 0.5050(11) 0.1754(12) 0.222(10) Uiso 1 1 d D
O29 O 0.5164(13) 0.4165(11) 0.1924(9) 0.176(8) Uiso 1 1 d D
O30 O 0.547(2) 0.5021(16) 0.0811(12) 0.52(4) Uiso 1 1 d D
O31 O 0.6909(12) 0.3965(9) 0.1146(10) 0.169(7) Uiso 1 1 d D
O32 O 0.432(2) 0.3169(15) 0.8376(14) 0.093(7) Uani 0.50 1 d PU
O33 O 0.6563(19) 0.2832(13) 0.7856(12) 0.079(6) Uani 0.50 1 d PU
O34 O 0.2715(10) 0.4879(7) 0.1501(7) 0.086(4) Uani 1 1 d .
O35 O 0.4711(11) 0.2845(8) 0.0563(7) 0.027(3) Uani 0.50 1 d PU
O36 O 0.2842(13) 0.8763(8) 0.1755(8) 0.035(3) Uani 0.50 1 d PU
O37 O 0.0831(7) 0.1345(5) 0.6280(5) 0.054(2) Uani 1 1 d .
O38 O 0.3033(9) 0.2099(7) 0.9162(6) 0.078(3) Uani 1 1 d .
O39 O 0.3120(14) 0.7025(9) 0.9734(10) 0.049(5) Uani 0.50 1 d P
O40 O 0.2431(17) 0.6537(10) 0.1305(10) 0.062(5) Uani 0.50 1 d P
C1 C 0.5124(8) 0.1264(6) 0.6022(5) 0.023(2) Uani 1 1 d .
C2 C 0.5112(9) 0.1506(7) 0.7131(6) 0.037(3) Uani 1 1 d .
H2 H 0.5459 0.1408 0.7561 0.044 Uiso 1 1 calc R
C3 C 0.4109(10) 0.2082(7) 0.7059(6) 0.043(3) Uani 1 1 d .
H3 H 0.3753 0.2377 0.7428 0.051 Uiso 1 1 calc R
C4 C 0.3656(9) 0.2208(6) 0.6435(6) 0.031(2) Uani 1 1 d .
H4 H 0.2942 0.2581 0.6381 0.038 Uiso 1 1 calc R
C5 C 0.5674(8) 0.0787(5) 0.5451(5) 0.0208(19) Uani 1 1 d .
C6 C 0.5273(7) 0.0903(5) 0.3694(5) 0.0181(18) Uani 1 1 d .
C7 C 0.5701(7) 0.0510(6) 0.3059(5) 0.0201(19) Uani 1 1 d .
C8 C 0.4959(8) 0.0575(6) 0.2552(5) 0.022(2) Uani 1 1 d .
C9 C 0.5432(9) 0.0139(6) 0.1984(5) 0.030(2) Uani 1 1 d .
C10 C 0.6536(9) -0.0311(7) 0.1920(6) 0.033(2) Uani 1 1 d .
H10 H 0.6810 -0.0605 0.1543 0.040 Uiso 1 1 calc R
C11 C 0.7243(8) -0.0334(6) 0.2404(5) 0.028(2) Uani 1 1 d .
H11 H 0.8017 -0.0624 0.2351 0.034 Uiso 1 1 calc R
C12 C 0.6815(8) 0.0068(6) 0.2968(5) 0.026(2) Uani 1 1 d .
H12 H 0.7303 0.0041 0.3307 0.031 Uiso 1 1 calc R
C13 C 0.5034(10) -0.0204(8) 0.0933(6) 0.048(3) Uani 1 1 d .
H13C H 0.5619 0.0016 0.0605 0.073 Uiso 1 1 calc R
H13D H 0.4400 -0.0131 0.0666 0.073 Uiso 1 1 calc R
H13E H 0.5352 -0.0767 0.1118 0.073 Uiso 1 1 calc R
C14 C -0.0953(9) 0.4615(6) 0.0777(6) 0.034(2) Uani 1 1 d .
C15 C -0.1728(12) 0.5900(7) 0.0839(7) 0.051(3) Uani 1 1 d .
H15 H -0.2099 0.6423 0.0624 0.061 Uiso 1 1 calc R
C16 C -0.1465(11) 0.5746(7) 0.1547(7) 0.049(3) Uani 1 1 d .
H16 H -0.1644 0.6148 0.1821 0.059 Uiso 1 1 calc R
C17 C -0.0932(10) 0.4979(6) 0.1827(6) 0.037(3) Uani 1 1 d .
H17 H -0.0759 0.4848 0.2316 0.045 Uiso 1 1 calc R
C18 C -0.0704(9) 0.3981(6) 0.0363(6) 0.034(3) Uani 1 1 d .
C19 C 0.0749(8) 0.2055(6) 0.0536(5) 0.029(2) Uani 1 1 d .
C20 C 0.0954(9) 0.1381(6) 0.0180(5) 0.031(2) Uani 1 1 d .
C21 C 0.1703(9) 0.0629(7) 0.0421(6) 0.035(3) Uani 1 1 d .
C22 C 0.1825(10) 0.0040(7) 0.0025(6) 0.038(3) Uani 1 1 d .
C23 C 0.1228(10) 0.0146(8) -0.0556(6) 0.045(3) Uani 1 1 d .
H23 H 0.1298 -0.0278 -0.0784 0.054 Uiso 1 1 calc R
C24 C 0.0526(11) 0.0890(8) -0.0794(6) 0.046(3) Uani 1 1 d .
H24 H 0.0142 0.0982 -0.1206 0.056 Uiso 1 1 calc R
C25 C 0.0381(10) 0.1500(7) -0.0435(6) 0.038(3) Uani 1 1 d .
H25 H -0.0107 0.2002 -0.0602 0.046 Uiso 1 1 calc R
C26 C 0.2765(13) -0.1307(8) -0.0068(9) 0.070(4) Uani 1 1 d .
H26A H 0.2046 -0.1430 -0.0048 0.104 Uiso 1 1 calc R
H26B H 0.3294 -0.1767 0.0187 0.104 Uiso 1 1 calc R
H26C H 0.3086 -0.1171 -0.0580 0.104 Uiso 1 1 calc R
C27 C -0.1674(8) 0.2741(6) 0.2887(6) 0.028(2) Uani 1 1 d .
C28 C -0.3067(10) 0.2201(7) 0.2854(7) 0.044(3) Uani 1 1 d .
H28 H -0.3744 0.2053 0.3067 0.052 Uiso 1 1 calc R
C29 C -0.2577(9) 0.2049(7) 0.2180(7) 0.042(3) Uani 1 1 d .
H29 H -0.2903 0.1794 0.1929 0.050 Uiso 1 1 calc R
C30 C -0.1618(9) 0.2269(6) 0.1878(7) 0.036(3) Uani 1 1 d .
H30 H -0.1283 0.2174 0.1405 0.043 Uiso 1 1 calc R
C31 C -0.1168(8) 0.3131(5) 0.3288(5) 0.023(2) Uani 1 1 d .
C32 C 0.1158(8) 0.3771(5) 0.3057(5) 0.023(2) Uani 1 1 d .
C33 C 0.1756(8) 0.4243(5) 0.3285(5) 0.022(2) Uani 1 1 d .
C34 C 0.2883(8) 0.3903(5) 0.3409(5) 0.022(2) Uani 1 1 d .
C35 C 0.3522(9) 0.4412(6) 0.3459(6) 0.034(2) Uani 1 1 d .
C36 C 0.3031(10) 0.5211(6) 0.3409(6) 0.037(3) Uani 1 1 d .
H36 H 0.3471 0.5546 0.3439 0.044 Uiso 1 1 calc R
C37 C 0.1880(9) 0.5527(6) 0.3316(6) 0.037(3) Uani 1 1 d .
H37 H 0.1535 0.6072 0.3298 0.044 Uiso 1 1 calc R
C38 C 0.1252(9) 0.5043(6) 0.3249(6) 0.030(2) Uani 1 1 d .
H38 H 0.0476 0.5256 0.3179 0.036 Uiso 1 1 calc R
C39 C 0.5306(11) 0.4575(7) 0.3566(9) 0.060(4) Uani 1 1 d .
H39A H 0.5233 0.4995 0.3127 0.091 Uiso 1 1 calc R
H39B H 0.6101 0.4275 0.3574 0.091 Uiso 1 1 calc R
H39C H 0.5041 0.4808 0.4002 0.091 Uiso 1 1 calc R
C40 C 0.1711(9) 0.3784(6) 0.5274(5) 0.028(2) Uani 1 1 d .
C41 C 0.1858(11) 0.4823(7) 0.5661(7) 0.044(3) Uani 1 1 d .
H41 H 0.1525 0.5285 0.5857 0.053 Uiso 1 1 calc R
C42 C 0.3005(12) 0.4573(8) 0.5521(7) 0.049(3) Uani 1 1 d .
H42 H 0.3465 0.4866 0.5607 0.059 Uiso 1 1 calc R
C43 C 0.3499(10) 0.3892(7) 0.5253(6) 0.037(3) Uani 1 1 d .
H43 H 0.4300 0.3713 0.5159 0.045 Uiso 1 1 calc R
C44 C 0.0971(9) 0.3323(6) 0.5155(5) 0.028(2) Uani 1 1 d .
C45 C 0.1222(8) 0.1940(5) 0.4218(5) 0.024(2) Uani 1 1 d .
C46 C 0.0606(8) 0.1503(6) 0.3954(5) 0.024(2) Uani 1 1 d .
C47 C 0.0809(8) 0.1393(5) 0.3229(5) 0.0203(19) Uani 1 1 d .
C48 C 0.0264(8) 0.0928(5) 0.3031(5) 0.025(2) Uani 1 1 d .
C49 C -0.0518(10) 0.0590(7) 0.3536(6) 0.041(3) Uani 1 1 d .
H49 H -0.0878 0.0266 0.3396 0.050 Uiso 1 1 calc R
C50 C -0.0770(9) 0.0732(7) 0.4251(6) 0.039(3) Uani 1 1 d .
H50 H -0.1322 0.0525 0.4593 0.046 Uiso 1 1 calc R
C51 C -0.0199(9) 0.1180(6) 0.4446(6) 0.034(2) Uani 1 1 d .
H51 H -0.0358 0.1271 0.4931 0.041 Uiso 1 1 calc R
C52 C 0.0023(11) 0.0326(7) 0.2106(7) 0.045(3) Uani 1 1 d .
H52A H 0.0265 -0.0209 0.2395 0.067 Uiso 1 1 calc R
H52B H 0.0264 0.0319 0.1585 0.067 Uiso 1 1 calc R
H52C H -0.0804 0.0518 0.2190 0.067 Uiso 1 1 calc R

loop_
_atom_site_aniso_label
_atom_site_aniso_U_11
_atom_site_aniso_U_22
_atom_site_aniso_U_33
_atom_site_aniso_U_23
_atom_site_aniso_U_13
_atom_site_aniso_U_12
Dy1 0.0192(2) 0.0202(2) 0.0201(2) -0.00622(17) -0.00580(17) -0.00437(18)
Dy2 0.0196(2) 0.0224(2) 0.0206(2) -0.00478(18) -0.00635(18) -0.00500(18)
Dy3 0.0276(3) 0.0301(3) 0.0283(3) -0.0126(2) -0.0117(2) -0.0017(2)
Dy4 0.0212(2) 0.0250(2) 0.0203(2) -0.00298(18) -0.00681(18) -0.00693(19)
Cl1 0.051(2) 0.062(2) 0.055(2) -0.0089(17) -0.0120(16) -0.0044(17)
Cl2 0.058(2) 0.079(2) 0.0522(19) -0.0139(18) -0.0004(16) -0.0444(19)
Cl3 0.072(3) 0.110(4) 0.215(7) -0.068(5) 0.034(4) -0.036(3)
N1 0.023(4) 0.028(4) 0.027(4) -0.013(4) -0.002(4) -0.004(4)
N2 0.025(4) 0.034(5) 0.024(4) -0.007(4) -0.010(4) -0.004(4)
N3 0.029(5) 0.036(5) 0.025(4) -0.012(4) -0.011(4) 0.003(4)
N4 0.019(4) 0.021(4) 0.023(4) -0.011(3) -0.003(3) -0.004(3)
N5 0.023(4) 0.028(4) 0.017(4) -0.007(3) -0.001(3) -0.008(3)
N6 0.036(5) 0.032(5) 0.028(5) 0.000(4) -0.016(4) -0.008(4)
N7 0.045(6) 0.030(5) 0.028(5) 0.008(4) -0.016(4) -0.007(4)
N8 0.068(7) 0.038(6) 0.039(6) 0.004(4) -0.035(5) -0.010(5)
N9 0.037(5) 0.029(5) 0.026(5) 0.001(4) -0.011(4) -0.012(4)
N10 0.037(5) 0.043(6) 0.026(5) -0.009(4) -0.010(4) -0.007(4)
N11 0.026(4) 0.020(4) 0.031(5) 0.000(3) -0.009(4) -0.002(3)
N12 0.028(5) 0.043(6) 0.045(6) -0.011(5) -0.003(4) -0.018(4)
N13 0.027(5) 0.038(5) 0.036(5) -0.008(4) 0.001(4) -0.008(4)
N14 0.019(4) 0.029(4) 0.025(4) -0.004(3) -0.008(3) -0.007(3)
N15 0.024(4) 0.023(4) 0.029(4) -0.006(3) -0.008(4) -0.008(3)
N16 0.030(5) 0.028(5) 0.035(5) -0.010(4) -0.007(4) -0.008(4)
N17 0.043(6) 0.031(5) 0.049(6) -0.023(4) -0.016(5) 0.004(4)
N18 0.027(5) 0.043(6) 0.045(6) -0.022(5) -0.008(4) 0.001(4)
N19 0.024(4) 0.021(4) 0.029(4) -0.005(3) -0.006(4) -0.008(3)
N20 0.023(4) 0.033(5) 0.031(5) -0.004(4) -0.007(4) -0.012(4)
O1 0.020(3) 0.022(3) 0.018(3) -0.006(3) -0.006(3) -0.001(3)
O2 0.025(4) 0.028(4) 0.027(4) -0.013(3) -0.012(3) 0.005(3)
O3 0.029(4) 0.049(5) 0.032(4) -0.024(4) -0.009(3) 0.000(3)
O4 0.032(4) 0.038(4) 0.025(4) -0.008(3) -0.012(3) -0.007(3)
O5 0.043(5) 0.041(4) 0.047(5) -0.025(4) -0.027(4) 0.003(4)
O6 0.056(5) 0.046(5) 0.062(6) -0.031(4) -0.022(5) 0.000(4)
O7 0.019(3) 0.022(3) 0.021(3) -0.006(3) -0.008(3) -0.005(3)
O8 0.030(4) 0.019(3) 0.025(3) -0.005(3) -0.007(3) -0.009(3)
O9 0.030(4) 0.028(4) 0.073(6) -0.004(4) -0.026(4) -0.010(3)
O10 0.014(3) 0.032(4) 0.027(4) -0.009(3) -0.005(3) -0.009(3)
O11 0.021(3) 0.024(3) 0.023(3) -0.007(3) -0.006(3) -0.005(3)
O12 0.030(4) 0.034(4) 0.028(4) -0.011(3) -0.007(3) -0.016(3)
O13 0.028(4) 0.032(4) 0.030(4) -0.003(3) -0.007(3) -0.016(3)
O14 0.032(4) 0.025(4) 0.029(4) -0.002(3) -0.009(3) -0.009(3)
O15 0.039(5) 0.083(7) 0.033(4) -0.007(4) 0.000(4) -0.033(5)
O16 0.041(5) 0.034(4) 0.056(5) 0.002(4) -0.022(4) -0.007(4)
O17 0.055(5) 0.063(6) 0.033(5) -0.021(4) 0.006(4) -0.013(5)
O18 0.043(5) 0.043(5) 0.031(4) 0.005(3) -0.011(3) -0.021(4)
O19 0.023(3) 0.030(4) 0.021(3) -0.004(3) -0.007(3) -0.006(3)
O20 0.098(10) 0.153(14) 0.165(15) -0.097(12) -0.030(10) -0.022(10)
O21 0.116(11) 0.114(11) 0.108(11) 0.040(9) 0.046(9) 0.026(9)
O22 0.050(6) 0.090(8) 0.072(7) 0.001(6) -0.018(5) 0.001(6)
O23 0.056(7) 0.090(8) 0.094(9) -0.022(7) 0.002(6) 0.007(6)
O24 0.090(8) 0.060(6) 0.097(8) -0.015(6) -0.035(7) -0.038(6)
O32 0.091(11) 0.097(11) 0.096(11) -0.019(8) -0.007(8) -0.037(8)
O33 0.083(10) 0.069(9) 0.076(10) -0.005(8) -0.006(8) -0.021(8)
O34 0.096(9) 0.076(8) 0.095(9) 0.014(6) -0.042(7) -0.042(7)
O35 0.026(6) 0.048(7) 0.016(6) -0.016(5) 0.010(5) -0.022(5)
O36 0.056(7) 0.022(6) 0.034(7) -0.011(5) -0.024(6) -0.006(6)
O37 0.054(5) 0.061(6) 0.049(5) -0.011(4) 0.008(4) -0.028(5)
O38 0.074(7) 0.094(8) 0.060(7) -0.002(6) -0.027(6) -0.015(6)
O39 0.048(10) 0.035(9) 0.076(12) -0.038(9) 0.027(9) -0.029(8)
O40 0.084(14) 0.037(10) 0.064(12) -0.021(9) -0.016(11) 0.000(10)
C1 0.019(5) 0.033(5) 0.016(5) 0.003(4) -0.002(4) -0.014(4)
C2 0.041(6) 0.046(7) 0.025(6) -0.012(5) -0.009(5) -0.008(5)
C3 0.053(7) 0.054(8) 0.021(6) -0.011(5) -0.008(5) -0.008(6)
C4 0.029(6) 0.034(6) 0.029(6) -0.012(5) 0.002(4) -0.004(5)
C5 0.025(5) 0.016(5) 0.022(5) -0.001(4) -0.006(4) -0.008(4)
C6 0.014(4) 0.020(5) 0.022(5) -0.004(4) -0.004(4) -0.006(4)
C7 0.016(4) 0.031(5) 0.015(4) -0.006(4) 0.000(4) -0.009(4)
C8 0.017(5) 0.035(5) 0.017(5) -0.009(4) 0.000(4) -0.012(4)
C9 0.033(6) 0.036(6) 0.024(5) -0.007(4) -0.007(4) -0.011(5)
C10 0.028(6) 0.044(6) 0.031(6) -0.022(5) 0.001(5) -0.006(5)
C11 0.014(5) 0.038(6) 0.029(5) -0.012(5) 0.001(4) 0.001(4)
C12 0.020(5) 0.029(5) 0.030(5) -0.001(4) -0.009(4) -0.010(4)
C13 0.047(7) 0.071(9) 0.029(6) -0.037(6) -0.011(5) 0.008(6)
C14 0.032(6) 0.033(6) 0.035(6) 0.002(5) -0.007(5) -0.012(5)
C15 0.070(9) 0.025(6) 0.052(8) -0.002(6) -0.017(7) -0.005(6)
C16 0.065(9) 0.033(7) 0.051(8) -0.010(6) -0.015(7) -0.009(6)
C17 0.054(7) 0.030(6) 0.031(6) -0.011(5) -0.021(5) 0.000(5)
C18 0.040(6) 0.031(6) 0.030(6) 0.012(5) -0.020(5) -0.013(5)
C19 0.023(5) 0.042(6) 0.030(6) -0.009(5) -0.006(4) -0.017(5)
C20 0.033(6) 0.042(6) 0.024(5) -0.007(5) -0.010(4) -0.015(5)
C21 0.025(5) 0.049(7) 0.035(6) -0.018(5) -0.003(5) -0.009(5)
C22 0.039(6) 0.048(7) 0.040(6) -0.028(6) -0.002(5) -0.016(6)
C23 0.049(7) 0.059(8) 0.036(7) -0.025(6) -0.003(6) -0.017(6)
C24 0.056(8) 0.066(9) 0.024(6) -0.012(6) -0.011(5) -0.021(7)
C25 0.040(6) 0.046(7) 0.034(6) -0.008(5) -0.007(5) -0.017(5)
C26 0.074(10) 0.054(9) 0.095(12) -0.044(9) -0.030(9) -0.003(8)
C27 0.027(5) 0.023(5) 0.031(6) 0.000(4) -0.004(4) -0.005(4)
C28 0.034(6) 0.055(8) 0.048(7) -0.010(6) -0.005(6) -0.020(6)
C29 0.029(6) 0.051(7) 0.056(8) -0.020(6) -0.010(5) -0.018(5)
C30 0.024(5) 0.041(6) 0.049(7) -0.010(5) -0.007(5) -0.015(5)
C31 0.022(5) 0.024(5) 0.024(5) -0.005(4) -0.002(4) -0.007(4)
C32 0.022(5) 0.019(5) 0.025(5) 0.000(4) -0.008(4) -0.002(4)
C33 0.030(5) 0.020(5) 0.021(5) -0.006(4) -0.003(4) -0.012(4)
C34 0.026(5) 0.020(5) 0.023(5) -0.002(4) -0.009(4) -0.008(4)
C35 0.032(6) 0.036(6) 0.036(6) -0.006(5) -0.017(5) -0.005(5)
C36 0.040(6) 0.025(6) 0.050(7) -0.004(5) -0.012(5) -0.014(5)
C37 0.038(6) 0.020(5) 0.052(7) -0.012(5) -0.012(5) 0.000(5)
C38 0.036(6) 0.022(5) 0.036(6) -0.010(4) -0.005(5) -0.012(4)
C39 0.038(7) 0.039(7) 0.113(12) -0.007(8) -0.031(8) -0.017(6)
C40 0.043(6) 0.021(5) 0.015(5) -0.003(4) -0.010(4) 0.000(5)
C41 0.057(8) 0.033(6) 0.048(7) -0.017(5) -0.018(6) -0.007(6)
C42 0.063(9) 0.056(8) 0.048(7) -0.028(6) -0.008(6) -0.030(7)
C43 0.043(7) 0.045(7) 0.033(6) -0.014(5) -0.006(5) -0.020(6)
C44 0.035(6) 0.027(5) 0.022(5) -0.005(4) -0.006(4) -0.005(5)
C45 0.028(5) 0.019(5) 0.022(5) 0.000(4) -0.008(4) -0.004(4)
C46 0.017(5) 0.025(5) 0.027(5) -0.001(4) -0.003(4) -0.006(4)
C47 0.018(5) 0.021(5) 0.020(5) 0.002(4) -0.003(4) -0.007(4)
C48 0.033(5) 0.015(5) 0.030(5) -0.001(4) -0.014(4) -0.009(4)
C49 0.051(7) 0.044(7) 0.040(7) -0.009(5) -0.012(6) -0.024(6)
C50 0.032(6) 0.055(7) 0.032(6) -0.002(5) 0.001(5) -0.026(6)
C51 0.036(6) 0.038(6) 0.029(6) -0.001(5) 0.001(5) -0.018(5)
C52 0.051(7) 0.044(7) 0.055(8) -0.016(6) -0.017(6) -0.025(6)

loop_
_atom_type_symbol
_atom_type_description
_atom_type_scat_dispersion_real
_atom_type_scat_dispersion_imag
_atom_type_scat_source
C C 0.0033 0.0016 'International Tables Vol C Tables 4.2.6.8 and 6.1.1.4'
H H 0.0000 0.0000 'International Tables Vol C Tables 4.2.6.8 and 6.1.1.4'
N N 0.0061 0.0033 'International Tables Vol C Tables 4.2.6.8 and 6.1.1.4'
O O 0.0106 0.0060 'International Tables Vol C Tables 4.2.6.8 and 6.1.1.4'
Dy Dy -0.1892 4.4098 'International Tables Vol C Tables 4.2.6.8 and 6.1.1.4'
Cl Cl 0.1484 0.1585 'International Tables Vol C Tables 4.2.6.8 and 6.1.1.4'

loop_
_geom_angle_atom_site_label_1
_geom_angle_atom_site_label_2
_geom_angle_atom_site_label_3
_geom_angle
O1 Dy1 O13 81.6(2)
O1 Dy1 O8 69.5(2)
O13 Dy1 O8 73.7(2)
O1 Dy1 O10 66.1(2)
O13 Dy1 O10 139.4(2)
O8 Dy1 O10 72.3(2)
O1 Dy1 N19 126.9(2)
O13 Dy1 N19 136.2(2)
O8 Dy1 N19 85.7(2)
O10 Dy1 N19 61.7(2)
O1 Dy1 O14 97.9(2)
O13 Dy1 O14 139.5(2)
O8 Dy1 O14 144.2(2)
O10 Dy1 O14 72.0(2)
N19 Dy1 O14 75.4(2)
O1 Dy1 N4 62.9(2)
O13 Dy1 N4 71.9(2)
O8 Dy1 N4 124.0(2)
O10 Dy1 N4 110.7(2)
N19 Dy1 N4 147.2(3)
O14 Dy1 N4 72.1(2)
O1 Dy1 N1 126.4(2)
O13 Dy1 N1 76.8(2)
O8 Dy1 N1 143.6(2)
O10 Dy1 N1 142.4(2)
N19 Dy1 N1 101.7(3)
O14 Dy1 N1 71.1(2)
N4 Dy1 N1 63.8(2)
O1 Dy1 N16 145.4(2)
O13 Dy1 N16 75.5(2)
O8 Dy1 N16 79.3(2)
O10 Dy1 N16 118.4(2)
N19 Dy1 N16 62.7(2)
O14 Dy1 N16 116.3(2)
N4 Dy1 N16 130.4(2)
N1 Dy1 N16 73.1(3)
O1 Dy1 Dy2 41.09(14)
O13 Dy1 Dy2 100.05(16)
O8 Dy1 Dy2 42.80(14)
O10 Dy1 Dy2 39.31(15)
N19 Dy1 Dy2 89.15(18)
O14 Dy1 Dy2 105.81(15)
N4 Dy1 Dy2 103.47(17)
N1 Dy1 Dy2 167.29(17)
N16 Dy1 Dy2 118.38(19)
O10 Dy2 O19 133.2(2)
O10 Dy2 O2 97.4(2)
O19 Dy2 O2 74.7(2)
O10 Dy2 O7 93.6(2)
O19 Dy2 O7 71.2(2)
O2 Dy2 O7 141.9(2)
O10 Dy2 O1 69.1(2)
O19 Dy2 O1 143.7(2)
O2 Dy2 O1 73.9(2)
O7 Dy2 O1 143.5(2)
O10 Dy2 O15 149.1(2)
O19 Dy2 O15 77.6(2)
O2 Dy2 O15 93.6(3)
O7 Dy2 O15 95.4(3)
O1 Dy2 O15 86.6(3)
O10 Dy2 O8 75.4(2)
O19 Dy2 O8 135.9(2)
O2 Dy2 O8 143.3(2)
O7 Dy2 O8 74.8(2)
O1 Dy2 O8 69.9(2)
O15 Dy2 O8 78.6(3)
O10 Dy2 O11 72.1(2)
O19 Dy2 O11 61.3(2)
O2 Dy2 O11 72.9(2)
O7 Dy2 O11 76.1(2)
O1 Dy2 O11 124.1(2)
O15 Dy2 O11 138.7(2)
O8 Dy2 O11 134.3(2)
O10 Dy2 Dy1 42.89(15)
O19 Dy2 Dy1 174.46(16)
O2 Dy2 Dy1 108.65(16)
O7 Dy2 Dy1 104.22(15)
O1 Dy2 Dy1 41.50(14)
O15 Dy2 Dy1 106.24(19)
O8 Dy2 Dy1 42.96(15)
O11 Dy2 Dy1 115.02(14)
O10 Dy2 Dy3 105.70(15)
O19 Dy2 Dy3 39.99(16)
O2 Dy2 Dy3 41.76(15)
O7 Dy2 Dy3 100.11(14)
O1 Dy2 Dy3 115.18(14)
O15 Dy2 Dy3 101.7(2)
O8 Dy2 Dy3 174.89(16)
O11 Dy2 Dy3 43.07(14)
Dy1 Dy2 Dy3 140.648(17)
O10 Dy2 Dy4 100.67(15)
O19 Dy2 Dy4 40.44(16)
O2 Dy2 Dy4 102.00(15)
O7 Dy2 Dy4 39.94(14)
O1 Dy2 Dy4 167.96(15)
O15 Dy2 Dy4 105.1(2)
O8 Dy2 Dy4 114.66(16)
O11 Dy2 Dy4 44.44(14)
Dy1 Dy2 Dy4 134.027(16)
Dy3 Dy2 Dy4 60.285(12)
O5 Dy3 O4 75.6(3)
O5 Dy3 O19 135.8(3)
O4 Dy3 O19 70.3(2)
O5 Dy3 O16 84.0(3)
O4 Dy3 O16 129.0(3)
O19 Dy3 O16 139.7(2)
O5 Dy3 O2 145.3(2)
O4 Dy3 O2 138.7(2)
O19 Dy3 O2 71.3(2)
O16 Dy3 O2 75.7(2)
O5 Dy3 O11 135.0(3)
O4 Dy3 O11 76.7(2)
O19 Dy3 O11 61.8(2)
O16 Dy3 O11 86.6(3)
O2 Dy3 O11 72.2(2)
O5 Dy3 O17 76.6(3)
O4 Dy3 O17 80.1(3)
O19 Dy3 O17 70.7(2)
O16 Dy3 O17 139.5(3)
O2 Dy3 O17 101.0(3)
O11 Dy3 O17 131.7(2)
O5 Dy3 O3 85.6(2)
O4 Dy3 O3 146.3(2)
O19 Dy3 O3 108.1(2)
O16 Dy3 O3 75.1(3)
O2 Dy3 O3 62.3(2)
O11 Dy3 O3 133.7(2)
O17 Dy3 O3 68.3(3)
O5 Dy3 O12 76.6(3)
O4 Dy3 O12 66.2(2)
O19 Dy3 O12 112.6(2)
O16 Dy3 O12 63.7(2)
O2 Dy3 O12 117.0(2)
O11 Dy3 O12 59.93(19)
O17 Dy3 O12 141.1(2)
O3 Dy3 O12 136.2(2)
O5 Dy3 Dy2 174.5(2)
O4 Dy3 Dy2 99.65(16)
O19 Dy3 Dy2 38.77(15)
O16 Dy3 Dy2 101.24(19)
O2 Dy3 Dy2 39.14(15)
O11 Dy3 Dy2 44.76(14)
O17 Dy3 Dy2 100.01(19)
O3 Dy3 Dy2 97.20(15)
O12 Dy3 Dy2 104.26(13)
O5 Dy3 Dy4 115.22(19)
O4 Dy3 Dy4 39.76(16)
O19 Dy3 Dy4 40.75(15)
O16 Dy3 Dy4 127.5(2)
O2 Dy3 Dy4 99.45(15)
O11 Dy3 Dy4 44.41(15)
O17 Dy3 Dy4 93.0(2)
O3 Dy3 Dy4 148.78(17)
O12 Dy3 Dy4 73.76(14)
Dy2 Dy3 Dy4 60.350(12)
O4 Dy4 O7 135.8(2)
O4 Dy4 O19 69.0(2)
O7 Dy4 O19 68.2(2)
O4 Dy4 O18 102.7(3)
O7 Dy4 O18 73.1(2)
O19 Dy4 O18 70.5(2)
O4 Dy4 N14 139.4(2)
O7 Dy4 N14 62.2(2)
O19 Dy4 N14 122.2(2)
O18 Dy4 N14 117.9(3)
O4 Dy4 N9 62.4(3)
O7 Dy4 N9 148.1(2)
O19 Dy4 N9 112.4(3)
O18 Dy4 N9 77.3(3)
N14 Dy4 N9 125.4(3)
O4 Dy4 O11 74.6(2)
O7 Dy4 O11 74.8(2)
O19 Dy4 O11 59.9(2)
O18 Dy4 O11 127.9(2)
N14 Dy4 O11 79.5(2)
N9 Dy4 O11 134.8(2)
O4 Dy4 N11 82.5(2)
O7 Dy4 N11 124.1(2)
O19 Dy4 N11 137.5(2)
O18 Dy4 N11 149.0(2)
N14 Dy4 N11 63.6(3)
N9 Dy4 N11 78.4(3)
O11 Dy4 N11 83.0(2)
O4 Dy4 N6 125.2(2)
O7 Dy4 N6 95.5(2)
O19 Dy4 N6 140.6(2)
O18 Dy4 N6 70.4(3)
N14 Dy4 N6 73.4(3)
N9 Dy4 N6 63.1(3)
O11 Dy4 N6 152.7(2)
N11 Dy4 N6 81.7(3)
O4 Dy4 Dy3 39.18(16)
O7 Dy4 Dy3 97.88(15)
O19 Dy4 Dy3 39.82(15)
O18 Dy4 Dy3 104.10(19)
N14 Dy4 Dy3 121.94(19)
N9 Dy4 Dy3 100.5(2)
O11 Dy4 Dy3 42.54(14)
N11 Dy4 Dy3 98.90(17)
N6 Dy4 Dy3 163.26(18)
O4 Dy4 Dy2 98.10(16)
O7 Dy4 Dy2 38.63(15)
O19 Dy4 Dy2 38.31(15)
O18 Dy4 Dy2 86.76(17)
N14 Dy4 Dy2 83.90(18)
N9 Dy4 Dy2 150.6(2)
O11 Dy4 Dy2 44.22(13)
N11 Dy4 Dy2 123.13(18)
N6 Dy4 Dy2 133.90(18)
Dy3 Dy4 Dy2 59.365(12)
O21 Cl1 O20 114.4(12)
O21 Cl1 O22 108.9(8)
O20 Cl1 O22 106.5(8)
O21 Cl1 O23 109.8(8)
O20 Cl1 O23 107.0(8)
O22 Cl1 O23 110.2(7)
O25 Cl2 O27 114.6(11)
O25 Cl2 O24 109.6(9)
O27 Cl2 O24 114.2(10)
O25 Cl2 O26 104.9(10)
O27 Cl2 O26 106.0(12)
O24 Cl2 O26 106.7(9)
O28 Cl3 O31 114.9(10)
O28 Cl3 O29 115.4(11)
O31 Cl3 O29 112.7(9)
O28 Cl3 O30 103.6(12)
O31 Cl3 O30 101.9(12)
O29 Cl3 O30 106.6(12)
C4 N1 C1 116.0(8)
C4 N1 Dy1 125.4(7)
C1 N1 Dy1 118.5(6)
C2 N2 C1 116.8(9)
C5 N4 N5 115.7(8)
C5 N4 Dy1 124.2(6)
N5 N4 Dy1 120.1(5)
C6 N5 N4 110.1(7)
C14 N6 C17 115.9(9)
C14 N6 Dy4 117.1(7)
C17 N6 Dy4 126.1(7)
C15 N7 C14 116.7(10)
C18 N9 N10 114.1(8)
C18 N9 Dy4 124.8(7)
N10 N9 Dy4 121.1(6)
C19 N10 N9 111.8(8)
C27 N11 C30 114.1(9)
C27 N11 Dy4 118.7(6)
C30 N11 Dy4 127.1(7)
C27 N12 C28 115.5(10)
C31 N14 N15 112.7(8)
C31 N14 Dy4 125.1(6)
N15 N14 Dy4 122.0(5)
C32 N15 N14 108.3(8)
C40 N16 C43 114.4(9)
C40 N16 Dy1 118.7(6)
C43 N16 Dy1 126.9(7)
C40 N17 C41 116.3(10)
C44 N19 N20 111.8(8)
C44 N19 Dy1 127.3(6)
N20 N19 Dy1 120.9(5)
C45 N20 N19 108.0(8)
C6 O1 Dy2 136.0(5)
C6 O1 Dy1 122.4(5)
Dy2 O1 Dy1 97.4(2)
C8 O2 Dy2 127.9(6)
C8 O2 Dy3 125.8(5)
Dy2 O2 Dy3 99.1(2)
C9 O3 C13 116.3(8)
C9 O3 Dy3 122.1(6)
C13 O3 Dy3 121.4(6)
C19 O4 Dy3 133.2(7)
C19 O4 Dy4 123.8(7)
Dy3 O4 Dy4 101.1(2)
C21 O5 Dy3 138.5(7)
C22 O6 C26 119.0(9)
C32 O7 Dy2 120.5(5)
C32 O7 Dy4 120.4(5)
Dy2 O7 Dy4 101.4(2)
C34 O8 Dy2 127.2(5)
C34 O8 Dy1 127.5(5)
Dy2 O8 Dy1 94.2(2)
C35 O9 C39 116.8(9)
C45 O10 Dy2 133.4(6)
C45 O10 Dy1 118.7(5)
Dy2 O10 Dy1 97.8(2)
C47 O11 Dy3 120.0(5)
C47 O11 Dy2 129.2(5)
Dy3 O11 Dy2 92.2(2)
C47 O11 Dy4 121.7(5)
Dy3 O11 Dy4 93.0(2)
Dy2 O11 Dy4 91.3(2)
C48 O12 C52 117.0(8)
C48 O12 Dy3 112.5(5)
C52 O12 Dy3 123.8(6)
Dy2 O19 Dy3 101.2(2)
Dy2 O19 Dy4 101.3(2)
Dy3 O19 Dy4 99.4(2)
N2 C1 N1 125.0(9)
N2 C1 C5 117.3(8)
N1 C1 C5 117.7(8)
N2 C2 C3 122.5(10)
C4 C3 C2 116.6(10)
N1 C4 C3 122.9(10)
N4 C5 N3 126.7(9)
N4 C5 C1 115.3(8)
N3 C5 C1 117.9(8)
O1 C6 N5 123.2(8)
O1 C6 C7 118.9(8)
N5 C6 C7 118.0(8)
C12 C7 C8 120.0(8)
C12 C7 C6 120.1(8)
C8 C7 C6 119.9(8)
O2 C8 C7 126.3(8)
O2 C8 C9 117.9(8)
C7 C8 C9 115.7(8)
C10 C9 O3 125.5(9)
C10 C9 C8 122.7(9)
O3 C9 C8 111.7(8)
C9 C10 C11 119.9(9)
C10 C11 C12 119.2(9)
C11 C12 C7 122.4(9)
N6 C14 N7 126.0(10)
N6 C14 C18 116.6(9)
N7 C14 C18 117.4(9)
N7 C15 C16 122.4(11)
C17 C16 C15 116.1(11)
N6 C17 C16 122.9(10)
N9 C18 N8 122.5(11)
N9 C18 C14 116.9(9)
N8 C18 C14 120.5(10)
O4 C19 N10 120.8(9)
O4 C19 C20 121.8(9)
N10 C19 C20 117.4(9)
C25 C20 C21 119.4(10)
C25 C20 C19 117.7(10)
C21 C20 C19 122.9(9)
O5 C21 C22 119.1(10)
O5 C21 C20 124.1(9)
C22 C21 C20 116.8(10)
O6 C22 C23 123.1(10)
O6 C22 C21 113.1(10)
C23 C22 C21 123.8(11)
C22 C23 C24 118.3(11)
C25 C24 C23 120.7(11)
C24 C25 C20 120.8(11)
N12 C27 N11 127.6(9)
N12 C27 C31 116.2(9)
N11 C27 C31 116.2(8)
N12 C28 C29 121.9(11)
C30 C29 C28 118.6(11)
C29 C30 N11 122.3(11)
N14 C31 N13 126.2(9)
N14 C31 C27 115.6(8)
N13 C31 C27 118.2(8)
N15 C32 O7 122.7(8)
N15 C32 C33 121.3(9)
O7 C32 C33 115.9(8)
C38 C33 C34 121.8(8)
C38 C33 C32 118.8(9)
C34 C33 C32 118.4(8)
O8 C34 C33 123.0(8)
O8 C34 C35 119.5(8)
C33 C34 C35 117.5(9)
O9 C35 C36 122.7(9)
O9 C35 C34 116.3(9)
C36 C35 C34 120.9(10)
C35 C36 C37 119.9(10)
C38 C37 C36 120.0(10)
C37 C38 C33 119.8(10)
N17 C40 N16 128.2(10)
N17 C40 C44 116.5(9)
N16 C40 C44 115.3(8)
N17 C41 C42 121.3(11)
C41 C42 C43 119.8(10)
N16 C43 C42 120.0(11)
N19 C44 N18 127.2(9)
N19 C44 C40 116.0(9)
N18 C44 C40 116.7(9)
N20 C45 O10 123.8(8)
N20 C45 C46 119.2(9)
O10 C45 C46 117.0(8)
C51 C46 C47 118.9(9)
C51 C46 C45 118.6(9)
C47 C46 C45 122.5(8)
C48 C47 O11 117.6(8)
C48 C47 C46 119.5(8)
O11 C47 C46 122.9(8)
O12 C48 C47 115.5(8)
O12 C48 C49 123.7(8)
C47 C48 C49 120.9(9)
C48 C49 C50 119.9(10)
C51 C50 C49 118.6(10)
C50 C51 C46 122.1(10)

loop_
_geom_bond_atom_site_label_1
_geom_bond_atom_site_label_2
_geom_bond_distance
Dy1 O1 2.351(6)
Dy1 O13 2.378(6)
Dy1 O8 2.404(6)
Dy1 O10 2.417(6)
Dy1 N19 2.436(8)
Dy1 O14 2.468(6)
Dy1 N4 2.489(7)
Dy1 N1 2.570(8)
Dy1 N16 2.635(8)
Dy1 Dy2 3.5181(6)
Dy2 O10 2.250(6)
Dy2 O19 2.287(6)
Dy2 O2 2.290(6)
Dy2 O7 2.304(6)
Dy2 O1 2.332(6)
Dy2 O15 2.392(7)
Dy2 O8 2.397(6)
Dy2 O11 2.524(6)
Dy2 Dy3 3.5817(6)
Dy2 Dy4 3.6176(6)
Dy3 O5 2.168(6)
Dy3 O4 2.327(7)
Dy3 O19 2.347(6)
Dy3 O16 2.392(8)
Dy3 O2 2.416(6)
Dy3 O11 2.448(6)
Dy3 O17 2.505(8)
Dy3 O3 2.535(7)
Dy3 O12 2.761(6)
Dy3 Dy4 3.6153(7)
Dy4 O4 2.356(7)
Dy4 O7 2.370(6)
Dy4 O19 2.392(6)
Dy4 O18 2.429(7)
Dy4 N14 2.444(8)
Dy4 N9 2.458(8)
Dy4 O11 2.534(6)
Dy4 N11 2.563(8)
Dy4 N6 2.625(9)
Cl1 O21 1.402(13)
Cl1 O20 1.402(14)
Cl1 O22 1.422(10)
Cl1 O23 1.447(11)
Cl2 O25 1.308(16)
Cl2 O27 1.32(2)
Cl2 O24 1.442(10)
Cl2 O26 1.455(19)
Cl3 O28 1.415(9)
Cl3 O31 1.416(9)
Cl3 O29 1.434(9)
Cl3 O30 1.483(9)
N1 C4 1.335(12)
N1 C1 1.341(12)
N2 C2 1.320(13)
N2 C1 1.328(12)
N3 C5 1.331(12)
N4 C5 1.307(12)
N4 N5 1.407(10)
N5 C6 1.316(11)
N6 C14 1.324(13)
N6 C17 1.343(13)
N7 C15 1.322(15)
N7 C14 1.339(13)
N8 C18 1.346(13)
N9 C18 1.292(13)
N9 N10 1.385(12)
N10 C19 1.310(14)
N11 C27 1.348(13)
N11 C30 1.355(13)
N12 C27 1.328(13)
N12 C28 1.336(14)
N13 C31 1.331(12)
N14 C31 1.299(12)
N14 N15 1.422(10)
N15 C32 1.308(12)
N16 C40 1.347(13)
N16 C43 1.376(13)
N17 C40 1.318(12)
N17 C41 1.335(14)
N18 C44 1.339(13)
N19 C44 1.303(12)
N19 N20 1.437(10)
N20 C45 1.298(12)
O1 C6 1.312(10)
O2 C8 1.316(11)
O3 C9 1.380(12)
O3 C13 1.454(11)
O4 C19 1.300(11)
O5 C21 1.301(12)
O6 C22 1.363(14)
O6 C26 1.434(14)
O7 C32 1.334(11)
O8 C34 1.351(11)
O9 C35 1.378(12)
O9 C39 1.420(12)
O10 C45 1.321(11)
O11 C47 1.392(10)
O12 C48 1.363(11)
O12 C52 1.444(11)
C1 C5 1.492(13)
C2 C3 1.375(16)
C3 C4 1.350(15)
C6 C7 1.484(12)
C7 C12 1.383(13)
C7 C8 1.421(12)
C8 C9 1.430(13)
C9 C10 1.375(14)
C10 C11 1.378(14)
C11 C12 1.380(14)
C14 C18 1.476(15)
C15 C16 1.388(18)
C16 C17 1.371(16)
C19 C20 1.476(14)
C20 C25 1.423(14)
C20 C21 1.428(15)
C21 C22 1.411(14)
C22 C23 1.390(16)
C23 C24 1.392(18)
C24 C25 1.389(16)
C27 C31 1.483(13)
C28 C29 1.366(16)
C29 C30 1.354(15)
C32 C33 1.473(12)
C33 C38 1.389(13)
C33 C34 1.395(13)
C34 C35 1.418(13)
C35 C36 1.382(15)
C36 C37 1.406(15)
C37 C38 1.381(14)
C40 C44 1.498(14)
C41 C42 1.360(18)
C42 C43 1.380(16)
C45 C46 1.479(13)
C46 C51 1.398(13)
C46 C47 1.405(13)
C47 C48 1.384(12)
C48 C49 1.400(15)
C49 C50 1.405(15)
C50 C51 1.379(15)
